data_7106752
loop_
_publ_author_name
'Guo-Jun Yuan'
'Can Wang'
'XiaoMing Ren'
'Jian-Lan Liu'

_publ_section_title
;
 Unexpected isotopic effect of a deuteriumed countercation on the
 spin-Peierls-type transitions in quasi-one-dimensional
 bis(maleonitriledithiolato)nickelate monoanion spin systems
;
_journal_name_full Chem.Commun.
_journal_page_first 9489
_journal_paper_doi 10.1039/c1cc12221e
_journal_volume 47
_journal_year 2011
_chemical_formula_sum 'C20 H6 Cl D5 N5 Ni S4'
_chemical_formula_weight 548.77
_chemical_name_systematic
;
?
;
_space_group_IT_number 14
_symmetry_cell_setting monoclinic
_symmetry_space_group_name_Hall '-P 2ybc'
_symmetry_space_group_name_H-M 'P 1 21/c 1'
_atom_sites_solution_hydrogens geom
_atom_sites_solution_primary direct
_atom_sites_solution_secondary difmap
_audit_creation_method SHELXL-97
_cell_angle_alpha 90.00
_cell_angle_beta 102.526(2)
_cell_angle_gamma 90.00
_cell_formula_units_Z 4
_cell_length_a 12.0783(13)
_cell_length_b 26.163(3)
_cell_length_c 7.3540(8)
_cell_measurement_reflns_used 4823
_cell_measurement_temperature 273(2)
_cell_measurement_theta_max 27.9369
_cell_measurement_theta_min 2.3254
_cell_volume 2268.6(4)
_computing_cell_refinement 'Bruker SMART'
_computing_data_collection 'Bruker SMART'
_computing_data_reduction 'Bruker SAINT'
_computing_molecular_graphics 'Bruker SHELXTL'
_computing_publication_material 'Bruker SHELXTL'
_computing_structure_refinement 'SHELXL-97 (Sheldrick, 1997)'
_computing_structure_solution 'SHELXS-97 (Sheldrick, 1990)'
_diffrn_ambient_temperature 273(2)
_diffrn_measured_fraction_theta_full 0.997
_diffrn_measured_fraction_theta_max 0.997
_diffrn_measurement_device_type 'CCD area detector'
_diffrn_measurement_method 'phi and omega scans'
_diffrn_radiation_monochromator graphite
_diffrn_radiation_source 'fine-focus sealed tube'
_diffrn_radiation_type MoK\a
_diffrn_radiation_wavelength 0.71073
_diffrn_reflns_av_R_equivalents 0.1047
_diffrn_reflns_av_sigmaI/netI 0.0734
_diffrn_reflns_limit_h_max 14
_diffrn_reflns_limit_h_min -12
_diffrn_reflns_limit_k_max 32
_diffrn_reflns_limit_k_min -32
_diffrn_reflns_limit_l_max 9
_diffrn_reflns_limit_l_min -9
_diffrn_reflns_number 12081
_diffrn_reflns_theta_full 26.00
_diffrn_reflns_theta_max 26.00
_diffrn_reflns_theta_min 1.89
_exptl_absorpt_coefficient_mu 1.360
_exptl_absorpt_correction_T_max 0.9351
_exptl_absorpt_correction_T_min 0.7727
_exptl_absorpt_correction_type multi-scan
_exptl_absorpt_process_details 'SADABS(Bruker, 2000)'
_exptl_crystal_colour dark
_exptl_crystal_density_diffrn 1.607
_exptl_crystal_density_method 'not measured'
_exptl_crystal_description club-shaped
_exptl_crystal_F_000 1100
_exptl_crystal_size_max 0.20
_exptl_crystal_size_mid 0.15
_exptl_crystal_size_min 0.05
_refine_diff_density_max 0.633
_refine_diff_density_min -0.602
_refine_diff_density_rms 0.079
_refine_ls_extinction_coef 0.0094(8)
_refine_ls_extinction_expression Fc^*^=kFc[1+0.001xFc^2^\l^3^/sin(2\q)]^-1/4^
_refine_ls_extinction_method SHELXL
_refine_ls_goodness_of_fit_ref 1.067
_refine_ls_hydrogen_treatment mixed
_refine_ls_matrix_type full
_refine_ls_number_parameters 281
_refine_ls_number_reflns 4438
_refine_ls_number_restraints 0
_refine_ls_restrained_S_all 1.067
_refine_ls_R_factor_all 0.0595
_refine_ls_R_factor_gt 0.0516
_refine_ls_shift/su_max 0.001
_refine_ls_shift/su_mean 0.000
_refine_ls_structure_factor_coef Fsqd
_refine_ls_weighting_details 'calc w=1/[\s^2^(Fo^2^)+(0.0554P)^2^+0.4306P] where P=(Fo^2^+2Fc^2^)/3'
_refine_ls_weighting_scheme calc
_refine_ls_wR_factor_gt 0.1277
_refine_ls_wR_factor_ref 0.1320
_reflns_number_gt 3744
_reflns_number_total 4438
_reflns_threshold_expression >2sigma(I)
_cod_data_source_file c1cc12221e.txt
_cod_data_source_block a
_cod_original_sg_symbol_H-M 'P2(1)/c '
_cod_database_code 7106752

loop_
_symmetry_equiv_pos_as_xyz
'x, y, z'
'-x, y+1/2, -z+1/2'
'-x, -y, -z'
'x, -y-1/2, z-1/2'

loop_
_atom_site_label
_atom_site_type_symbol
_atom_site_fract_x
_atom_site_fract_y
_atom_site_fract_z
_atom_site_U_iso_or_equiv
_atom_site_adp_type
_atom_site_occupancy
_atom_site_symmetry_multiplicity
_atom_site_calc_flag
_atom_site_refinement_flags
_atom_site_disorder_assembly
_atom_site_disorder_group
Ni1 Ni 0.76817(3) 0.774959(15) 0.53965(6) 0.04560(17) Uani 1 1 d . . .
Cl1 Cl 0.76119(12) 0.16770(4) 0.00007(15) 0.0925(4) Uani 1 1 d . . .
S1 S 0.90950(7) 0.82328(3) 0.64732(12) 0.0544(2) Uani 1 1 d . . .
S2 S 0.65975(7) 0.83888(3) 0.44276(12) 0.0524(2) Uani 1 1 d . . .
S3 S 0.88209(7) 0.71278(3) 0.62513(12) 0.0531(2) Uani 1 1 d . . .
S4 S 0.63039(7) 0.72449(3) 0.43116(13) 0.0526(2) Uani 1 1 d . . .
N1 N 1.0105(3) 0.95399(13) 0.6615(6) 0.0913(11) Uani 1 1 d . . .
N2 N 0.6679(3) 0.97837(12) 0.3824(5) 0.0833(10) Uani 1 1 d . . .
N3 N 0.9038(3) 0.57368(13) 0.6124(6) 0.0810(10) Uani 1 1 d . . .
N4 N 0.5609(3) 0.58802(13) 0.3609(6) 0.0860(11) Uani 1 1 d . . .
N5 N 0.7209(2) 0.42266(9) 0.1178(4) 0.0514(6) Uani 1 1 d . . .
C1 C 0.9410(3) 0.92349(14) 0.6254(5) 0.0638(9) Uani 1 1 d . . .
C2 C 0.8600(3) 0.88350(12) 0.5843(5) 0.0493(7) Uani 1 1 d . . .
C3 C 0.7052(3) 0.93989(14) 0.4347(5) 0.0612(9) Uani 1 1 d . . .
C4 C 0.7501(3) 0.89019(13) 0.4954(4) 0.0497(7) Uani 1 1 d . . .
C5 C 0.8565(3) 0.61172(14) 0.5849(5) 0.0563(8) Uani 1 1 d . . .
C6 C 0.8009(3) 0.66018(12) 0.5545(4) 0.0453(7) Uani 1 1 d . . .
C7 C 0.6196(3) 0.62173(13) 0.4104(5) 0.0569(8) Uani 1 1 d . . .
C8 C 0.6900(3) 0.66506(12) 0.4692(4) 0.0474(7) Uani 1 1 d . . .
C9 C 0.8169(3) 0.44018(13) 0.2226(6) 0.0625(9) Uani 1 1 d . . .
C10 C 0.8185(4) 0.46430(15) 0.3849(6) 0.0779(12) Uani 1 1 d . . .
C11 C 0.7204(5) 0.47116(16) 0.4421(6) 0.0849(14) Uani 1 1 d . . .
C12 C 0.6216(4) 0.45358(16) 0.3322(8) 0.0880(14) Uani 1 1 d . . .
C13 C 0.6236(3) 0.42925(15) 0.1715(6) 0.0707(10) Uani 1 1 d . . .
C14 C 0.7222(3) 0.39545(14) -0.0587(5) 0.0623(9) Uani 1 1 d . . .
H14A H 0.7861(3) 0.40738(14) -0.1072(5) 0.075 Uiso 1 1 d R . .
H14B H 0.6534(3) 0.40359(14) -0.1495(5) 0.075 Uiso 1 1 d R . .
C15 C 0.7305(3) 0.33811(13) -0.0332(4) 0.0499(8) Uani 1 1 d . . .
C16 C 0.8331(3) 0.31517(14) 0.0314(5) 0.0624(9) Uani 1 1 d . . .
H16 H 0.8977(3) 0.33529(14) 0.0671(5) 0.075 Uiso 1 1 d R . .
C17 C 0.8431(3) 0.26326(15) 0.0441(6) 0.0673(10) Uani 1 1 d . . .
H17 H 0.9133(3) 0.24807(15) 0.0894(6) 0.081 Uiso 1 1 d R . .
C18 C 0.7479(3) 0.23373(14) -0.0095(5) 0.0570(9) Uani 1 1 d . . .
C19 C 0.6439(3) 0.25533(15) -0.0719(6) 0.0689(10) Uani 1 1 d . . .
H19 H 0.5796(3) 0.23497(15) -0.1056(6) 0.083 Uiso 1 1 d R . .
C20 C 0.6360(3) 0.30803(15) -0.0844(5) 0.0665(10) Uani 1 1 d . . .
H20 H 0.5656(3) 0.32321(15) -0.1278(5) 0.080 Uiso 1 1 d R . .
D9 D 0.8845 0.4355 0.1829 0.080 Uiso 1 1 d R . .
D10 D 0.8869 0.4760 0.4568 0.080 Uiso 1 1 d R . .
D11 D 0.7205 0.4873 0.5542 0.080 Uiso 1 1 d R . .
D12 D 0.5532 0.4582 0.3684 0.080 Uiso 1 1 d R . .
D13 D 0.5567 0.4167 0.0969 0.080 Uiso 1 1 d R . .

loop_
_atom_site_aniso_label
_atom_site_aniso_U_11
_atom_site_aniso_U_22
_atom_site_aniso_U_33
_atom_site_aniso_U_23
_atom_site_aniso_U_13
_atom_site_aniso_U_12
Ni1 0.0428(2) 0.0432(3) 0.0461(3) -0.00449(17) -0.00062(18) 0.00215(16)
Cl1 0.1548(12) 0.0531(6) 0.0684(7) -0.0076(5) 0.0218(7) -0.0009(6)
S1 0.0461(4) 0.0499(5) 0.0602(5) -0.0023(4) -0.0040(4) 0.0005(3)
S2 0.0453(4) 0.0480(5) 0.0588(5) -0.0041(4) 0.0004(4) 0.0037(3)
S3 0.0425(4) 0.0495(5) 0.0592(5) -0.0046(4) -0.0068(4) 0.0012(3)
S4 0.0416(4) 0.0493(5) 0.0600(5) -0.0021(4) -0.0043(4) 0.0027(3)
N1 0.087(3) 0.068(2) 0.108(3) -0.001(2) -0.003(2) -0.024(2)
N2 0.089(2) 0.0507(19) 0.098(3) 0.0013(19) -0.006(2) 0.0084(18)
N3 0.071(2) 0.0557(19) 0.106(3) 0.0055(19) -0.0036(19) 0.0116(17)
N4 0.072(2) 0.059(2) 0.117(3) 0.001(2) -0.003(2) -0.0137(17)
N5 0.0484(15) 0.0408(14) 0.0598(17) 0.0047(13) 0.0002(12) 0.0008(11)
C1 0.065(2) 0.056(2) 0.064(2) 0.0004(18) -0.0011(18) -0.0008(18)
C2 0.0514(18) 0.0451(17) 0.0494(18) -0.0039(15) 0.0064(14) -0.0022(14)
C3 0.059(2) 0.053(2) 0.066(2) -0.0078(18) 0.0016(17) -0.0004(17)
C4 0.0530(18) 0.0449(17) 0.0500(18) -0.0051(15) 0.0089(14) 0.0031(14)
C5 0.0519(19) 0.0511(19) 0.061(2) 0.0007(17) 0.0015(16) 0.0003(16)
C6 0.0437(15) 0.0452(17) 0.0432(17) 0.0009(14) 0.0016(13) 0.0005(13)
C7 0.0496(18) 0.0509(19) 0.064(2) 0.0032(17) -0.0005(15) -0.0037(16)
C8 0.0486(17) 0.0480(17) 0.0430(17) 0.0015(14) 0.0041(13) 0.0013(14)
C9 0.0502(19) 0.0482(19) 0.081(3) -0.0034(19) -0.0029(17) -0.0005(15)
C10 0.082(3) 0.056(2) 0.080(3) -0.010(2) -0.015(2) 0.002(2)
C11 0.135(4) 0.048(2) 0.070(3) -0.010(2) 0.019(3) 0.009(2)
C12 0.088(3) 0.068(3) 0.118(4) -0.013(3) 0.044(3) 0.003(2)
C13 0.052(2) 0.067(2) 0.090(3) -0.007(2) 0.0082(19) -0.0008(18)
C14 0.066(2) 0.061(2) 0.055(2) 0.0038(18) 0.0012(17) 0.0003(17)
C15 0.0483(18) 0.057(2) 0.0414(17) -0.0032(15) 0.0021(14) 0.0000(14)
C16 0.0447(18) 0.061(2) 0.075(2) -0.0123(19) -0.0005(16) -0.0025(16)
C17 0.054(2) 0.066(2) 0.072(2) -0.013(2) -0.0071(18) 0.0099(18)
C18 0.081(3) 0.0480(18) 0.0408(17) -0.0053(15) 0.0104(17) 0.0021(17)
C19 0.060(2) 0.073(3) 0.070(2) -0.009(2) 0.0068(19) -0.0192(19)
C20 0.0432(18) 0.070(2) 0.077(3) 0.001(2) -0.0054(16) 0.0025(17)

loop_
_atom_type_symbol
_atom_type_description
_atom_type_scat_dispersion_real
_atom_type_scat_dispersion_imag
_atom_type_scat_source
C C 0.0033 0.0016 'International Tables Vol C Tables 4.2.6.8 and 6.1.1.4'
H H 0.0000 0.0000 'International Tables Vol C Tables 4.2.6.8 and 6.1.1.4'
N N 0.0061 0.0033 'International Tables Vol C Tables 4.2.6.8 and 6.1.1.4'
S S 0.1246 0.1234 'International Tables Vol C Tables 4.2.6.8 and 6.1.1.4'
Cl Cl 0.1484 0.1585 'International Tables Vol C Tables 4.2.6.8 and 6.1.1.4'
Ni Ni 0.3393 1.1124 'International Tables Vol C Tables 4.2.6.8 and 6.1.1.4'
D D 0.0000 0.0000 'International Tables Vol C Tables 4.2.6.8 and 6.1.1.4'

loop_
_geom_angle_atom_site_label_1
_geom_angle_atom_site_label_2
_geom_angle_atom_site_label_3
_geom_angle
_geom_angle_site_symmetry_1
_geom_angle_site_symmetry_3
_geom_angle_publ_flag
S1 Ni1 S3 85.96(3) . . ?
S1 Ni1 S4 178.08(4) . . ?
S3 Ni1 S4 92.24(3) . . ?
S1 Ni1 S2 92.46(3) . . ?
S3 Ni1 S2 176.64(4) . . ?
S4 Ni1 S2 89.31(3) . . ?
C2 S1 Ni1 103.91(11) . . ?
C4 S2 Ni1 102.80(12) . . ?
C6 S3 Ni1 103.52(11) . . ?
C8 S4 Ni1 103.54(11) . . ?
C9 N5 C13 120.0(3) . . ?
C9 N5 C14 120.0(3) . . ?
C13 N5 C14 120.0(3) . . ?
N1 C1 C2 176.6(4) . . ?
C4 C2 C1 124.3(3) . . ?
C4 C2 S1 119.8(3) . . ?
C1 C2 S1 115.9(2) . . ?
N2 C3 C4 178.0(4) . . ?
C2 C4 C3 121.9(3) . . ?
C2 C4 S2 120.9(3) . . ?
C3 C4 S2 117.1(3) . . ?
N3 C5 C6 177.9(4) . . ?
C8 C6 C5 122.7(3) . . ?
C8 C6 S3 120.7(2) . . ?
C5 C6 S3 116.6(2) . . ?
N4 C7 C8 178.1(4) . . ?
C6 C8 C7 122.0(3) . . ?
C6 C8 S4 120.0(2) . . ?
C7 C8 S4 118.0(2) . . ?
N5 C9 C10 121.3(4) . . ?
C9 C10 C11 119.5(4) . . ?
C10 C11 C12 118.9(4) . . ?
C13 C12 C11 119.8(4) . . ?
N5 C13 C12 120.5(4) . . ?
H14A C14 H14B 107.9 . . ?
H14A C14 N5 109.14(18) . . ?
H14B C14 N5 109.11(17) . . ?
H14A C14 C15 109.14(18) . . ?
H14B C14 C15 109.09(19) . . ?
N5 C14 C15 112.4(3) . . ?
C16 C15 C20 118.8(3) . . ?
C16 C15 C14 120.6(3) . . ?
C20 C15 C14 120.4(3) . . ?
H16 C16 C17 119.2(2) . . ?
H16 C16 C15 119.4(2) . . ?
C17 C16 C15 121.4(3) . . ?
H17 C17 C16 120.6(2) . . ?
H17 C17 C18 120.3(2) . . ?
C16 C17 C18 119.0(3) . . ?
C19 C18 C17 121.2(4) . . ?
C19 C18 Cl1 119.8(3) . . ?
C17 C18 Cl1 119.0(3) . . ?
H19 C19 C18 120.5(2) . . ?
H19 C19 C20 120.8(2) . . ?
C18 C19 C20 118.7(3) . . ?
H20 C20 C15 119.6(2) . . ?
H20 C20 C19 119.5(2) . . ?
C15 C20 C19 120.9(3) . . ?

loop_
_geom_bond_atom_site_label_1
_geom_bond_atom_site_label_2
_geom_bond_distance
_geom_bond_site_symmetry_2
_geom_bond_publ_flag
Ni1 S1 2.1338(9) . ?
Ni1 S3 2.1353(9) . ?
Ni1 S4 2.1386(9) . ?
Ni1 S2 2.1481(9) . ?
Cl1 C18 1.735(4) . ?
S1 C2 1.713(3) . ?
S2 C4 1.720(3) . ?
S3 C6 1.705(3) . ?
S4 C8 1.711(3) . ?
N1 C1 1.147(5) . ?
N2 C3 1.135(5) . ?
N3 C5 1.143(4) . ?
N4 C7 1.140(4) . ?
N5 C9 1.327(4) . ?
N5 C13 1.329(4) . ?
N5 C14 1.483(4) . ?
C1 C2 1.419(5) . ?
C2 C4 1.358(4) . ?
C3 C4 1.442(5) . ?
C5 C6 1.430(4) . ?
C6 C8 1.355(4) . ?
C7 C8 1.427(5) . ?
C9 C10 1.347(6) . ?
C10 C11 1.353(6) . ?
C11 C12 1.368(7) . ?
C12 C13 1.347(6) . ?
C14 H14A 0.9700 . ?
C14 H14B 0.9700 . ?
C14 C15 1.512(5) . ?
C15 C16 1.366(5) . ?
C15 C20 1.370(5) . ?
C16 H16 0.9300 . ?
C16 C17 1.365(5) . ?
C17 H17 0.9300 . ?
C17 C18 1.370(5) . ?
C18 C19 1.363(5) . ?
C19 H19 0.9300 . ?
C19 C20 1.384(5) . ?
C20 H20 0.9300 . ?
